data_7707392
loop_
_publ_author_name
'Long, J\'er\^ome'
'Tolpygin, Aleksei O.'
'Lyubov, Dmitry M.'
'Rad'kova, Natalia Yu'
'Cherkasov, Anton V.'
'Nelyubina, Yulia V.'
'Guari, Yannick'
'Larionova, Joulia'
'Trifonov, Alexander A.'

_publ_section_title
;
 High magnetization reversal barriers in luminescent dysprosium octahedral
 and pentagonal bipyramidal single-molecule magnets based on fluorinated
 alkoxide ligands.
;
_journal_issue 24
_journal_name_full 'Dalton transactions (Cambridge, England : 2003)'
_journal_page_first 8487
_journal_page_last 8496
_journal_paper_doi 10.1039/d1dt01319j
_journal_volume 50
_journal_year 2021
_chemical_formula_moiety 'C36 H48 Dy F10 O7, C24 H20 B, 2(C4 H8 O)'
_chemical_formula_sum 'C68 H84 B Dy F10 O9'
_chemical_formula_weight 1408.66
_space_group_crystal_system monoclinic
_space_group_IT_number 15
_space_group_name_Hall '-C 2yc'
_space_group_name_H-M_alt 'C 1 2/c 1'
_atom_sites_solution_hydrogens geom
_atom_sites_solution_primary dual
_atom_sites_solution_secondary difmap
_audit_creation_method SHELXL-2018/3
_audit_update_record
;
2021-03-19 deposited with the CCDC.	2021-05-13 downloaded from the CCDC.
;
_cell_angle_alpha 90
_cell_angle_beta 95.056(2)
_cell_angle_gamma 90
_cell_formula_units_Z 8
_cell_length_a 18.8988(3)
_cell_length_b 17.6320(3)
_cell_length_c 38.9502(6)
_cell_measurement_reflns_used 11015
_cell_measurement_temperature 110(2)
_cell_measurement_theta_max 26.2350
_cell_measurement_theta_min 3.3900
_cell_volume 12928.6(4)
_computing_cell_refinement 'CrysAlis Pro 1.171.41.95a'
_computing_data_collection 'CrysAlis Pro 1.171.41.95a'
_computing_data_reduction 'CrysAlis Pro 1.171.41.95a'
_computing_structure_refinement 'SHELXL 2018/3'
_computing_structure_solution 'SHELXT 2018/2'
_diffrn_ambient_temperature 110(2)
_diffrn_measured_fraction_theta_full 0.998
_diffrn_measured_fraction_theta_max 0.997
_diffrn_measurement_device_type 'Rigaku OD Xcalibur (CCD)'
_diffrn_measurement_method '\w scans'
_diffrn_radiation_type MoK\a
_diffrn_radiation_wavelength 0.71073
_diffrn_reflns_av_R_equivalents 0.0283
_diffrn_reflns_av_unetI/netI 0.0443
_diffrn_reflns_Laue_measured_fraction_full 0.998
_diffrn_reflns_Laue_measured_fraction_max 0.997
_diffrn_reflns_limit_h_max 22
_diffrn_reflns_limit_h_min -23
_diffrn_reflns_limit_k_max 21
_diffrn_reflns_limit_k_min -17
_diffrn_reflns_limit_l_max 32
_diffrn_reflns_limit_l_min -48
_diffrn_reflns_number 27770
_diffrn_reflns_point_group_measured_fraction_full 0.998
_diffrn_reflns_point_group_measured_fraction_max 0.997
_diffrn_reflns_theta_full 25.242
_diffrn_reflns_theta_max 26.021
_diffrn_reflns_theta_min 2.164
_diffrn_source 'fine-focus sealed tube'
_exptl_absorpt_coefficient_mu 1.241
_exptl_absorpt_correction_T_max 0.795
_exptl_absorpt_correction_T_min 0.620
_exptl_absorpt_correction_type analytical
_exptl_absorpt_process_details
;
CrysAlis Pro 1.171.41.95a. Analytical numeric absorption correction
using a multifaceted crystal model based on expressions
derived by R.C. Clark & J.S. Reid. Empirical absorption correction
using spherical harmonics, implemented in SCALE3 ABSPACK scaling algorithm.
;
_exptl_crystal_colour colorless
_exptl_crystal_density_diffrn 1.447
_exptl_crystal_description prism
_exptl_crystal_F_000 5800
_exptl_crystal_size_max 0.540
_exptl_crystal_size_mid 0.330
_exptl_crystal_size_min 0.210
_refine_diff_density_max 1.207
_refine_diff_density_min -0.787
_refine_diff_density_rms 0.093
_refine_ls_extinction_method none
_refine_ls_goodness_of_fit_ref 1.067
_refine_ls_hydrogen_treatment constr
_refine_ls_matrix_type full
_refine_ls_number_parameters 1019
_refine_ls_number_reflns 12690
_refine_ls_number_restraints 1676
_refine_ls_restrained_S_all 1.062
_refine_ls_R_factor_all 0.0596
_refine_ls_R_factor_gt 0.0466
_refine_ls_shift/su_max 0.001
_refine_ls_shift/su_mean 0.000
_refine_ls_structure_factor_coef Fsqd
_refine_ls_weighting_details 'w=1/[\s^2^(Fo^2^)+(0.0472P)^2^+57.3085P] where P=(Fo^2^+2Fc^2^)/3'
_refine_ls_weighting_scheme calc
_refine_ls_wR_factor_gt 0.1073
_refine_ls_wR_factor_ref 0.1140
_reflns_Friedel_coverage 0.000
_reflns_number_gt 10557
_reflns_number_total 12690
_reflns_threshold_expression 'I > 2\s(I)'
_cod_data_source_file d1dt01319j2.cif
_cod_data_source_block dyocmephf
_cod_depositor_comments 'Adding full bibliography for 7707391--7707393.cif.'
_cod_original_sg_symbol_H-M 'C 2/c'
_cod_database_code 7707392
_shelx_shelxl_version_number 2018/3
_shelx_space_group_comment
;
The symmetry employed for this shelxl refinement is uniquely defined
by the following loop, which should always be used as a source of
symmetry information in preference to the above space-group names.
They are only intended as comments.
;
_shelx_estimated_absorpt_t_min 0.554
_shelx_estimated_absorpt_t_max 0.781

loop_
_space_group_symop_operation_xyz
'x, y, z'
'-x, y, -z+1/2'
'x+1/2, y+1/2, z'
'-x+1/2, y+1/2, -z+1/2'
'-x, -y, -z'
'x, -y, z-1/2'
'-x+1/2, -y+1/2, -z'
'x+1/2, -y+1/2, z-1/2'

loop_
_atom_site_label
_atom_site_type_symbol
_atom_site_fract_x
_atom_site_fract_y
_atom_site_fract_z
_atom_site_U_iso_or_equiv
_atom_site_adp_type
_atom_site_occupancy
_atom_site_site_symmetry_order
_atom_site_calc_flag
_atom_site_refinement_flags_posn
_atom_site_refinement_flags_adp
_atom_site_refinement_flags_occupancy
_atom_site_disorder_assembly
_atom_site_disorder_group
Dy1 Dy 0.24118(2) 0.48636(2) 0.37261(2) 0.02368(7) Uani 1 1 d . . . . .
O1 O 0.24122(16) 0.50319(18) 0.42608(7) 0.0341(7) Uani 1 1 d D . . . .
C1 C 0.2257(4) 0.4884(6) 0.46081(17) 0.037(2) Uani 0.402(3) 1 d D . P A 1
H1A H 0.197165 0.440773 0.461577 0.045 Uiso 0.402(3) 1 calc R U P A 1
C2 C 0.2954(3) 0.4809(4) 0.48558(13) 0.0396(15) Uani 0.402(3) 1 d DG U P A 1
C3 C 0.3131(4) 0.4135(3) 0.50278(14) 0.0530(17) Uani 0.402(3) 1 d DG U P A 1
F1 F 0.2682(4) 0.3554(4) 0.49930(18) 0.0640(13) Uani 0.402(3) 1 d D U P A 1
C4 C 0.3769(4) 0.4076(3) 0.52327(14) 0.0594(16) Uani 0.402(3) 1 d DG U P A 1
F2 F 0.3975(6) 0.3459(5) 0.5404(2) 0.0825(17) Uani 0.402(3) 1 d D U P A 1
C5 C 0.4230(3) 0.4691(5) 0.52656(15) 0.0581(14) Uani 0.402(3) 1 d DG U P A 1
F3 F 0.4843(4) 0.4635(6) 0.5462(2) 0.0723(17) Uani 0.402(3) 1 d D U P A 1
C6 C 0.4054(3) 0.5365(4) 0.50936(17) 0.0558(16) Uani 0.402(3) 1 d DG U P A 1
F4 F 0.4527(4) 0.5922(5) 0.5140(3) 0.079(2) Uani 0.402(3) 1 d D U P A 1
C7 C 0.3416(4) 0.5424(3) 0.48886(14) 0.0426(15) Uani 0.402(3) 1 d DG U P A 1
F5 F 0.3297(4) 0.6084(4) 0.47366(17) 0.0553(11) Uani 0.402(3) 1 d D U P A 1
C8 C 0.184(2) 0.5546(17) 0.4733(16) 0.043(2) Uani 0.402(3) 1 d D U P A 1
H8A H 0.136886 0.556645 0.460185 0.065 Uiso 0.402(3) 1 calc R U P A 1
H8B H 0.209182 0.602012 0.470016 0.065 Uiso 0.402(3) 1 calc R U P A 1
H8C H 0.177264 0.548027 0.497856 0.065 Uiso 0.402(3) 1 calc R U P A 1
C1' C 0.2471(3) 0.5476(4) 0.45677(15) 0.0310(16) Uani 0.598(3) 1 d D U P A 2
H1B H 0.261416 0.600181 0.450641 0.037 Uiso 0.598(3) 1 calc R U P A 2
C2' C 0.3070(2) 0.5135(3) 0.48238(8) 0.0396(15) Uani 0.598(3) 1 d DG U P A 2
C3' C 0.3025(2) 0.4398(3) 0.49464(10) 0.0530(17) Uani 0.598(3) 1 d DG U P A 2
F1' F 0.2458(3) 0.3978(3) 0.48543(12) 0.0640(13) Uani 0.598(3) 1 d D U P A 2
C4' C 0.3575(3) 0.4100(2) 0.51663(11) 0.0594(16) Uani 0.598(3) 1 d DG U P A 2
F2' F 0.3545(4) 0.3398(3) 0.52874(15) 0.0825(17) Uani 0.598(3) 1 d D U P A 2
C5' C 0.4170(2) 0.4539(3) 0.52635(10) 0.0581(14) Uani 0.598(3) 1 d DG U P A 2
F3' F 0.4706(3) 0.4264(4) 0.54726(14) 0.0723(17) Uani 0.598(3) 1 d D U P A 2
C6' C 0.4215(2) 0.5277(3) 0.51409(11) 0.0558(16) Uani 0.598(3) 1 d DG U P A 2
F4' F 0.4780(3) 0.5705(4) 0.52330(16) 0.079(2) Uani 0.598(3) 1 d D U P A 2
C7' C 0.3665(3) 0.5575(2) 0.49210(10) 0.0426(15) Uani 0.598(3) 1 d DG U P A 2
F5' F 0.3744(3) 0.6277(3) 0.48137(12) 0.0553(11) Uani 0.598(3) 1 d D U P A 2
C8' C 0.1761(13) 0.5523(12) 0.4721(11) 0.043(2) Uani 0.598(3) 1 d D U P A 2
H8D H 0.141546 0.578229 0.455950 0.065 Uiso 0.598(3) 1 calc R U P A 2
H8E H 0.181831 0.580653 0.493836 0.065 Uiso 0.598(3) 1 calc R U P A 2
H8F H 0.159123 0.500980 0.476528 0.065 Uiso 0.598(3) 1 calc R U P A 2
O2 O 0.24142(18) 0.47462(17) 0.31894(7) 0.0364(8) Uani 1 1 d D . . . .
C9 C 0.2314(4) 0.4555(4) 0.28306(13) 0.0389(16) Uani 0.669(6) 1 d D . P B 1
H9A H 0.194462 0.414813 0.280502 0.047 Uiso 0.669(6) 1 calc R U P B 1
C10 C 0.2028(3) 0.5246(2) 0.26017(9) 0.0431(15) Uani 0.669(6) 1 d DG U P B 1
C11 C 0.1307(3) 0.5269(2) 0.24962(10) 0.0530(17) Uani 0.669(6) 1 d DG U P B 1
F6 F 0.0857(3) 0.4750(3) 0.25742(13) 0.0642(14) Uani 0.669(6) 1 d D U P B 1
C12 C 0.1029(2) 0.5871(3) 0.22965(11) 0.0639(19) Uani 0.669(6) 1 d DG U P B 1
F7 F 0.0343(3) 0.5906(6) 0.21918(19) 0.0995(19) Uani 0.669(6) 1 d D U P B 1
C13 C 0.1473(3) 0.6449(3) 0.22023(11) 0.0706(19) Uani 0.669(6) 1 d DG U P B 1
F8 F 0.1182(5) 0.7013(4) 0.20121(17) 0.107(3) Uani 0.669(6) 1 d D U P B 1
C14 C 0.2195(3) 0.6425(2) 0.23079(11) 0.0706(19) Uani 0.669(6) 1 d DG U P B 1
F9 F 0.2552(4) 0.7016(3) 0.21958(15) 0.0892(18) Uani 0.669(6) 1 d D U P B 1
C15 C 0.2473(2) 0.5824(3) 0.25076(10) 0.0539(17) Uani 0.669(6) 1 d DG U P B 1
F10 F 0.3161(3) 0.5836(4) 0.26003(15) 0.0905(19) Uani 0.669(6) 1 d D U P B 1
C16 C 0.3006(5) 0.4211(6) 0.2730(4) 0.057(3) Uani 0.669(6) 1 d D U P B 1
H16A H 0.296166 0.409642 0.248321 0.085 Uiso 0.669(6) 1 calc R U P B 1
H16B H 0.310558 0.374219 0.286120 0.085 Uiso 0.669(6) 1 calc R U P B 1
H16C H 0.339463 0.457162 0.278234 0.085 Uiso 0.669(6) 1 calc R U P B 1
C9' C 0.2761(6) 0.4759(7) 0.2884(2) 0.038(3) Uani 0.331(6) 1 d D U P B 2
H9'A H 0.325164 0.495888 0.294183 0.046 Uiso 0.331(6) 1 calc R U P B 2
C10' C 0.2353(5) 0.5341(4) 0.26385(19) 0.0431(15) Uani 0.331(6) 1 d DG U P B 2
C11' C 0.1629(5) 0.5312(4) 0.2538(2) 0.0530(17) Uani 0.331(6) 1 d DG U P B 2
F6' F 0.1229(6) 0.4773(5) 0.2658(3) 0.0642(14) Uani 0.331(6) 1 d D U P B 2
C12' C 0.1321(5) 0.5850(6) 0.2311(2) 0.0639(19) Uani 0.331(6) 1 d DG U P B 2
F7' F 0.0638(6) 0.5869(12) 0.2200(4) 0.0995(19) Uani 0.331(6) 1 d D U P B 2
C13' C 0.1737(6) 0.6418(5) 0.2184(2) 0.0706(19) Uani 0.331(6) 1 d DG U P B 2
F8' F 0.1562(11) 0.6982(8) 0.1969(4) 0.107(3) Uani 0.331(6) 1 d D U P B 2
C14' C 0.2461(6) 0.6447(4) 0.2284(2) 0.0706(19) Uani 0.331(6) 1 d DG U P B 2
F9' F 0.2968(7) 0.6914(6) 0.2204(3) 0.0892(18) Uani 0.331(6) 1 d D U P B 2
C15' C 0.2769(5) 0.5909(5) 0.2512(2) 0.0539(17) Uani 0.331(6) 1 d DG U P B 2
F10' F 0.3458(5) 0.6003(9) 0.2586(3) 0.0905(19) Uani 0.331(6) 1 d D U P B 2
C16' C 0.2826(16) 0.3994(12) 0.2711(9) 0.057(3) Uani 0.331(6) 1 d D U P B 2
H16D H 0.236190 0.374196 0.269028 0.085 Uiso 0.331(6) 1 calc R U P B 2
H16E H 0.316896 0.367966 0.285074 0.085 Uiso 0.331(6) 1 calc R U P B 2
H16F H 0.298890 0.406600 0.248159 0.085 Uiso 0.331(6) 1 calc R U P B 2
O3 O 0.17421(15) 0.60259(16) 0.36116(7) 0.0302(7) Uani 1 1 d D . . . .
C17 C 0.1233(2) 0.6151(3) 0.33176(10) 0.0349(10) Uani 1 1 d D . . . .
H17A H 0.099937 0.566885 0.324312 0.042 Uiso 1 1 calc R U . . .
H17B H 0.147208 0.636202 0.312237 0.042 Uiso 1 1 calc R U . . .
C18 C 0.0704(3) 0.6698(4) 0.34312(14) 0.079(2) Uani 1 1 d D . . . .
H18A H 0.023589 0.644881 0.343729 0.095 Uiso 1 1 calc R U . . .
H18B H 0.065119 0.713228 0.327000 0.095 Uiso 1 1 calc R U . . .
C19 C 0.0969(2) 0.6963(3) 0.37821(12) 0.0461(12) Uani 1 1 d D . . . .
H19A H 0.068153 0.674551 0.395851 0.055 Uiso 1 1 calc R U . . .
H19B H 0.095076 0.752316 0.379651 0.055 Uiso 1 1 calc R U . . .
C20 C 0.1718(2) 0.6687(2) 0.38323(11) 0.0364(11) Uani 1 1 d D . . . .
H20A H 0.205138 0.708194 0.376442 0.044 Uiso 1 1 calc R U . . .
H20B H 0.184600 0.654901 0.407625 0.044 Uiso 1 1 calc R U . . .
O4 O 0.32736(16) 0.58741(17) 0.37199(7) 0.0333(7) Uani 1 1 d D . . . .
C21 C 0.3384(2) 0.6410(2) 0.34477(10) 0.0328(10) Uani 1 1 d D . . . .
H21A H 0.292412 0.657198 0.332923 0.039 Uiso 1 1 calc R U . . .
H21B H 0.367543 0.617993 0.327598 0.039 Uiso 1 1 calc R U . . .
C22 C 0.3765(3) 0.7074(3) 0.36208(11) 0.0448(12) Uani 1 1 d D . . . .
H22A H 0.417310 0.722833 0.349427 0.054 Uiso 1 1 calc R U . . .
H22B H 0.343951 0.751206 0.363218 0.054 Uiso 1 1 calc R U . . .
C23 C 0.4011(3) 0.6802(2) 0.39747(13) 0.0497(13) Uani 1 1 d D . . . .
H23A H 0.374791 0.706268 0.414909 0.060 Uiso 0.747(9) 1 calc R U P C 1
H23B H 0.452474 0.690464 0.402619 0.060 Uiso 0.747(9) 1 calc R U P C 1
H23C H 0.449751 0.659067 0.398023 0.060 Uiso 0.253(9) 1 calc R U P C 2
H23D H 0.401023 0.722135 0.414368 0.060 Uiso 0.253(9) 1 calc R U P C 2
C24 C 0.3870(3) 0.5962(3) 0.39791(14) 0.0367(15) Uani 0.747(9) 1 d D . P C 1
H24A H 0.428844 0.567121 0.391673 0.044 Uiso 0.747(9) 1 calc R U P C 1
H24B H 0.374438 0.579437 0.420850 0.044 Uiso 0.747(9) 1 calc R U P C 1
C24' C 0.3497(10) 0.6208(10) 0.40517(19) 0.0367(15) Uani 0.253(9) 1 d D . P C 2
H24C H 0.372425 0.582340 0.421054 0.044 Uiso 0.253(9) 1 calc R U P C 2
H24D H 0.308739 0.643086 0.415753 0.044 Uiso 0.253(9) 1 calc R U P C 2
O5 O 0.36058(16) 0.43094(18) 0.38047(8) 0.0382(8) Uani 1 1 d D . . . .
C25 C 0.4102(3) 0.4303(4) 0.35416(15) 0.069(2) Uani 1 1 d D . . . .
H25A H 0.422803 0.482786 0.348018 0.083 Uiso 1 1 calc R U . . .
H25B H 0.388996 0.404490 0.333147 0.083 Uiso 1 1 calc R U . . .
C26 C 0.4739(3) 0.3892(4) 0.36858(14) 0.0682(19) Uani 1 1 d D . . . .
H26A H 0.514686 0.424396 0.372083 0.082 Uiso 1 1 calc R U . . .
H26B H 0.486187 0.348665 0.352543 0.082 Uiso 1 1 calc R U . . .
C27 C 0.4581(3) 0.3560(5) 0.40178(15) 0.078(2) Uani 1 1 d D . . . .
H27A H 0.496019 0.368889 0.420007 0.094 Uiso 1 1 calc R U . . .
H27B H 0.454801 0.300052 0.399922 0.094 Uiso 1 1 calc R U . . .
C28 C 0.3893(2) 0.3882(3) 0.41018(12) 0.0438(12) Uani 1 1 d D . . . .
H28A H 0.356278 0.347002 0.415363 0.053 Uiso 1 1 calc R U . . .
H28B H 0.396488 0.421666 0.430584 0.053 Uiso 1 1 calc R U . . .
O6 O 0.23139(17) 0.35016(16) 0.37869(7) 0.0337(7) Uani 1 1 d D . . . .
C29 C 0.2466(3) 0.2944(2) 0.35284(12) 0.0438(12) Uani 1 1 d D . . . .
H29A H 0.298152 0.283812 0.353819 0.053 Uiso 1 1 calc R U . . .
H29B H 0.230221 0.312602 0.329421 0.053 Uiso 1 1 calc R U . . .
C30 C 0.2064(4) 0.2251(3) 0.36179(12) 0.0581(16) Uani 1 1 d D . . . .
H30A H 0.228484 0.178478 0.353495 0.070 Uiso 1 1 calc R U . . .
H30B H 0.156186 0.227591 0.352107 0.070 Uiso 1 1 calc R U . . .
C31 C 0.2123(4) 0.2286(3) 0.40045(12) 0.0624(17) Uani 1 1 d D . . . .
H31A H 0.173981 0.199017 0.409908 0.075 Uiso 1 1 calc R U . . .
H31B H 0.258839 0.209016 0.410279 0.075 Uiso 1 1 calc R U . . .
C32 C 0.2051(3) 0.3111(2) 0.40791(11) 0.0385(11) Uani 1 1 d D . . . .
H32A H 0.154761 0.324418 0.410100 0.046 Uiso 1 1 calc R U . . .
H32B H 0.233515 0.324915 0.429565 0.046 Uiso 1 1 calc R U . . .
O7 O 0.11552(15) 0.45385(18) 0.37047(7) 0.0346(7) Uani 1 1 d D . . . .
C33 C 0.0788(3) 0.4055(3) 0.34461(12) 0.0483(13) Uani 1 1 d D . . . .
H33A H 0.091000 0.351859 0.349756 0.058 Uiso 0.379(15) 1 calc R U P D 1
H33B H 0.094654 0.417895 0.321702 0.058 Uiso 0.379(15) 1 calc R U P D 1
H33C H 0.110131 0.364441 0.337492 0.058 Uiso 0.621(15) 1 calc R U P D 2
H33D H 0.060735 0.434969 0.324046 0.058 Uiso 0.621(15) 1 calc R U P D 2
C34 C 0.0014(4) 0.4157(9) 0.3439(3) 0.046(4) Uani 0.379(15) 1 d D . P D 1
H34A H -0.025830 0.369848 0.336220 0.055 Uiso 0.379(15) 1 calc R U P D 1
H34B H -0.016229 0.460558 0.330373 0.055 Uiso 0.379(15) 1 calc R U P D 1
C35 C 0.0052(11) 0.428(2) 0.3819(4) 0.082(10) Uani 0.379(15) 1 d D . P D 1
H35A H 0.005786 0.377915 0.393377 0.099 Uiso 0.379(15) 1 calc R U P D 1
H35B H -0.038484 0.454645 0.387429 0.099 Uiso 0.379(15) 1 calc R U P D 1
C34' C 0.0191(4) 0.3746(6) 0.3635(3) 0.065(4) Uani 0.621(15) 1 d D . P D 2
H34C H -0.022514 0.363770 0.346898 0.078 Uiso 0.621(15) 1 calc R U P D 2
H34D H 0.033979 0.326609 0.375169 0.078 Uiso 0.621(15) 1 calc R U P D 2
C35' C -0.0006(5) 0.4313(8) 0.3893(4) 0.063(4) Uani 0.621(15) 1 d D . P D 2
H35C H -0.015663 0.406397 0.410294 0.075 Uiso 0.621(15) 1 calc R U P D 2
H35D H -0.038776 0.465510 0.379643 0.075 Uiso 0.621(15) 1 calc R U P D 2
C36 C 0.0680(2) 0.4724(3) 0.39660(13) 0.0467(13) Uani 1 1 d D . . . .
H36A H 0.057895 0.527438 0.397505 0.056 Uiso 0.379(15) 1 calc R U P D 1
H36B H 0.086122 0.454104 0.419747 0.056 Uiso 0.379(15) 1 calc R U P D 1
H36C H 0.059202 0.527764 0.396642 0.056 Uiso 0.621(15) 1 calc R U P D 2
H36D H 0.090173 0.457827 0.419626 0.056 Uiso 0.621(15) 1 calc R U P D 2
B1 B 0.2575(3) 0.5476(3) 0.62527(12) 0.0279(10) Uani 1 1 d . . . . .
C37 C 0.2720(2) 0.6077(2) 0.59421(10) 0.0250(8) Uani 1 1 d . . . . .
C38 C 0.2158(3) 0.6509(2) 0.57870(10) 0.0304(9) Uani 1 1 d . . . . .
H38A H 0.169696 0.643740 0.586150 0.036 Uiso 1 1 calc R U . . .
C39 C 0.2243(3) 0.7036(2) 0.55293(11) 0.0337(10) Uani 1 1 d . . . . .
H39A H 0.184316 0.730747 0.542828 0.040 Uiso 1 1 calc R U . . .
C40 C 0.2905(3) 0.7166(3) 0.54197(11) 0.0341(10) Uani 1 1 d . . . . .
H40A H 0.296779 0.752843 0.524434 0.041 Uiso 1 1 calc R U . . .
C41 C 0.3476(3) 0.6761(3) 0.55690(11) 0.0352(10) Uani 1 1 d . . . . .
H41A H 0.393817 0.684886 0.549876 0.042 Uiso 1 1 calc R U . . .
C42 C 0.3377(2) 0.6224(3) 0.58230(10) 0.0308(9) Uani 1 1 d . . . . .
H42A H 0.377685 0.594543 0.591877 0.037 Uiso 1 1 calc R U . . .
C43 C 0.1969(2) 0.4857(3) 0.61138(12) 0.0327(9) Uani 1 1 d . . . . .
C44 C 0.1729(3) 0.4752(3) 0.57684(12) 0.0368(11) Uani 1 1 d . . . . .
H44A H 0.191504 0.507202 0.560193 0.044 Uiso 1 1 calc R U . . .
C45 C 0.1232(3) 0.4207(3) 0.56537(15) 0.0505(13) Uani 1 1 d . . . . .
H45A H 0.108142 0.416879 0.541515 0.061 Uiso 1 1 calc R U . . .
C46 C 0.0960(3) 0.3724(3) 0.58855(17) 0.0630(17) Uani 1 1 d . . . . .
H46A H 0.061035 0.335896 0.581011 0.076 Uiso 1 1 calc R U . . .
C47 C 0.1201(3) 0.3777(3) 0.62291(16) 0.0605(16) Uani 1 1 d . . . . .
H47A H 0.103387 0.343186 0.639082 0.073 Uiso 1 1 calc R U . . .
C48 C 0.1690(3) 0.4337(3) 0.63395(14) 0.0459(12) Uani 1 1 d . . . . .
H48A H 0.184044 0.436913 0.657830 0.055 Uiso 1 1 calc R U . . .
C49 C 0.3279(2) 0.4985(2) 0.63840(11) 0.0290(9) Uani 1 1 d . . . . .
C50 C 0.3627(2) 0.4548(3) 0.61508(12) 0.0346(10) Uani 1 1 d . . . . .
H50A H 0.345371 0.455217 0.591433 0.042 Uiso 1 1 calc R U . . .
C51 C 0.4214(3) 0.4109(3) 0.62536(14) 0.0454(12) Uani 1 1 d . . . . .
H51A H 0.443690 0.382195 0.608709 0.055 Uiso 1 1 calc R U . . .
C52 C 0.4480(3) 0.4082(3) 0.65952(15) 0.0528(14) Uani 1 1 d . . . . .
H52A H 0.488775 0.378531 0.666444 0.063 Uiso 1 1 calc R U . . .
C53 C 0.4139(3) 0.4498(4) 0.68360(15) 0.0571(15) Uani 1 1 d . . . . .
H53A H 0.430877 0.448250 0.707284 0.068 Uiso 1 1 calc R U . . .
C54 C 0.3552(3) 0.4933(3) 0.67287(12) 0.0440(12) Uani 1 1 d . . . . .
H54A H 0.332405 0.520916 0.689686 0.053 Uiso 1 1 calc R U . . .
C55 C 0.2334(3) 0.6006(3) 0.65687(11) 0.0357(10) Uani 1 1 d . . . . .
C56 C 0.1697(3) 0.5938(3) 0.67250(12) 0.0475(13) Uani 1 1 d . . . . .
H56A H 0.136531 0.556055 0.664273 0.057 Uiso 1 1 calc R U . . .
C57 C 0.1528(4) 0.6403(4) 0.69973(14) 0.0633(16) Uani 1 1 d . . . . .
H57A H 0.109830 0.632951 0.710221 0.076 Uiso 1 1 calc R U . . .
C58 C 0.1990(5) 0.6965(4) 0.71104(16) 0.077(2) Uani 1 1 d . . . . .
H58A H 0.186633 0.729789 0.728724 0.093 Uiso 1 1 calc R U . . .
C59 C 0.2624(4) 0.7054(3) 0.69743(13) 0.0603(16) Uani 1 1 d . . . . .
H59A H 0.295036 0.743227 0.706085 0.072 Uiso 1 1 calc R U . . .
C60 C 0.2785(3) 0.6576(3) 0.67024(12) 0.0452(13) Uani 1 1 d . . . . .
H60A H 0.322407 0.664641 0.660547 0.054 Uiso 1 1 calc R U . . .
O1S O 0.4553(2) 0.1075(2) 0.52338(12) 0.0665(12) Uani 1 1 d D . . . .
C1S C 0.4354(4) 0.1854(4) 0.52503(18) 0.0700(18) Uani 1 1 d D . . . .
H1SA H 0.446275 0.205207 0.548699 0.084 Uiso 1 1 calc R U . . .
H1SB H 0.383881 0.191380 0.518559 0.084 Uiso 1 1 calc R U . . .
C2S C 0.4770(4) 0.2273(3) 0.5005(2) 0.075(2) Uani 1 1 d D . . . .
H2SA H 0.496393 0.274953 0.510870 0.089 Uiso 1 1 calc R U . . .
H2SB H 0.446981 0.239545 0.479045 0.089 Uiso 1 1 calc R U . . .
C3S C 0.5359(3) 0.1738(4) 0.49313(18) 0.0673(17) Uani 1 1 d D . . . .
H3SA H 0.531804 0.158964 0.468522 0.081 Uiso 1 1 calc R U . . .
H3SB H 0.582830 0.197846 0.498810 0.081 Uiso 1 1 calc R U . . .
C4S C 0.5273(3) 0.1071(4) 0.5153(2) 0.079(2) Uani 1 1 d D . . . .
H4SA H 0.537892 0.059823 0.503067 0.095 Uiso 1 1 calc R U . . .
H4SB H 0.559751 0.110532 0.536662 0.095 Uiso 1 1 calc R U . . .
O2S O 0.025(2) 0.3134(12) 0.2692(8) 0.074(9) Uani 0.285(3) 1 d D . P E -1
C5S C 0.013(2) 0.2404(17) 0.2829(10) 0.058(11) Uani 0.285(3) 1 d D . P E -1
H5SA H -0.021261 0.243371 0.300608 0.070 Uiso 0.285(3) 1 calc R U P E -1
H5SB H 0.058234 0.219261 0.293631 0.070 Uiso 0.285(3) 1 calc R U P E -1
C6S C -0.0155(16) 0.1917(10) 0.2538(10) 0.064(9) Uani 0.285(3) 1 d D . P E -1
H6SA H -0.059317 0.165643 0.259467 0.077 Uiso 0.285(3) 1 calc R U P E -1
H6SB H 0.019924 0.153054 0.248416 0.077 Uiso 0.285(3) 1 calc R U P E -1
C7S C -0.031(3) 0.2456(18) 0.2232(9) 0.074(17) Uani 0.285(3) 1 d D . P E -1
H7SA H 0.001590 0.236507 0.205224 0.089 Uiso 0.285(3) 1 calc R U P E -1
H7SB H -0.080746 0.239573 0.213004 0.089 Uiso 0.285(3) 1 calc R U P E -1
C8S C -0.020(2) 0.3213(13) 0.2387(9) 0.042(7) Uani 0.285(3) 1 d D . P E -1
H8SA H 0.002234 0.355308 0.222466 0.051 Uiso 0.285(3) 1 calc R U P E -1
H8SB H -0.066016 0.343605 0.243718 0.051 Uiso 0.285(3) 1 calc R U P E -1
O2" O 0.0549(11) 0.1973(11) 0.2310(5) 0.063(5) Uani 0.215(3) 1 d D . P F -2
C5" C 0.0657(13) 0.2283(16) 0.2655(5) 0.048(7) Uani 0.215(3) 1 d D . P F -2
H5SC H 0.103055 0.267777 0.266717 0.057 Uiso 0.215(3) 1 calc R U P F -2
H5SD H 0.079833 0.187973 0.282385 0.057 Uiso 0.215(3) 1 calc R U P F -2
C6" C -0.0042(17) 0.262(3) 0.2724(6) 0.061(12) Uani 0.215(3) 1 d D . P F -2
H6SC H 0.002021 0.312178 0.283239 0.073 Uiso 0.215(3) 1 calc R U P F -2
H6SD H -0.029554 0.228187 0.287668 0.073 Uiso 0.215(3) 1 calc R U P F -2
C7" C -0.0449(15) 0.268(3) 0.2365(6) 0.058(11) Uani 0.215(3) 1 d D . P F -2
H7SC H -0.084555 0.230685 0.233968 0.069 Uiso 0.215(3) 1 calc R U P F -2
H7SD H -0.064103 0.319297 0.232326 0.069 Uiso 0.215(3) 1 calc R U P F -2
C8" C 0.0092(14) 0.2497(17) 0.2128(5) 0.031(7) Uani 0.215(3) 1 d D . P F -2
H8SC H -0.012859 0.227010 0.191222 0.037 Uiso 0.215(3) 1 calc R U P F -2
H8SD H 0.035480 0.295929 0.207106 0.037 Uiso 0.215(3) 1 calc R U P F -2
O3S O 0.471(2) 0.601(2) 0.7580(10) 0.133(10) Uani 0.211(3) 1 d D U P G -1
C9S C 0.500(3) 0.666(3) 0.7762(10) 0.110(11) Uani 0.211(3) 1 d D U P G -1
H9SA H 0.533508 0.649405 0.795650 0.131 Uiso 0.211(3) 1 calc R U P G -1
H9SB H 0.460915 0.694764 0.785620 0.131 Uiso 0.211(3) 1 calc R U P G -1
C10S C 0.536(3) 0.713(3) 0.7517(11) 0.093(10) Uani 0.211(3) 1 d D U P G -1
H10A H 0.588338 0.713629 0.758033 0.112 Uiso 0.211(3) 1 calc R U P G -1
H10B H 0.518824 0.766254 0.751882 0.112 Uiso 0.211(3) 1 calc R U P G -1
C11S C 0.520(2) 0.678(2) 0.7163(9) 0.082(8) Uani 0.211(3) 1 d D U P G -1
H11A H 0.489227 0.711967 0.701190 0.098 Uiso 0.211(3) 1 calc R U P G -1
H11B H 0.563835 0.667338 0.705303 0.098 Uiso 0.211(3) 1 calc R U P G -1
C12S C 0.482(3) 0.608(2) 0.7228(9) 0.111(10) Uani 0.211(3) 1 d D U P G -1
H12A H 0.436083 0.606933 0.708834 0.133 Uiso 0.211(3) 1 calc R U P G -1
H12B H 0.510668 0.563964 0.715871 0.133 Uiso 0.211(3) 1 calc R U P G -1
O3" O 0.4877(14) 0.7205(13) 0.7246(6) 0.111(6) Uani 0.289(3) 1 d D U P H -2
C9" C 0.544(2) 0.7215(19) 0.7509(9) 0.080(7) Uani 0.289(3) 1 d D U P H -2
H9SC H 0.545078 0.769846 0.763806 0.096 Uiso 0.289(3) 1 calc R U P H -2
H9SD H 0.590521 0.715405 0.740905 0.096 Uiso 0.289(3) 1 calc R U P H -2
C10" C 0.5313(18) 0.6561(16) 0.7741(8) 0.059(6) Uani 0.289(3) 1 d D U P H -2
H10C H 0.499052 0.670484 0.791660 0.071 Uiso 0.289(3) 1 calc R U P H -2
H10D H 0.576301 0.636361 0.785681 0.071 Uiso 0.289(3) 1 calc R U P H -2
C11" C 0.496(4) 0.5978(10) 0.7482(15) 0.072(5) Uani 0.289(3) 1 d D U P H -2
H11C H 0.532021 0.569075 0.736406 0.087 Uiso 0.289(3) 1 calc R U P H -2
H11D H 0.465279 0.562005 0.759484 0.087 Uiso 0.289(3) 1 calc R U P H -2
C12" C 0.454(2) 0.6497(17) 0.7241(10) 0.082(7) Uani 0.289(3) 1 d D U P H -2
H12C H 0.451166 0.628574 0.700492 0.098 Uiso 0.289(3) 1 calc R U P H -2
H12D H 0.405585 0.655107 0.731223 0.098 Uiso 0.289(3) 1 calc R U P H -2

loop_
_atom_site_aniso_label
_atom_site_aniso_U_11
_atom_site_aniso_U_22
_atom_site_aniso_U_33
_atom_site_aniso_U_23
_atom_site_aniso_U_13
_atom_site_aniso_U_12
Dy1 0.02318(11) 0.02299(11) 0.02535(10) -0.00279(8) 0.00472(7) -0.00345(9)
O1 0.0327(16) 0.0424(19) 0.0274(14) -0.0043(13) 0.0039(12) 0.0032(15)
C1 0.040(5) 0.042(6) 0.030(5) -0.003(5) 0.006(4) -0.003(5)
C2 0.042(3) 0.048(4) 0.030(2) -0.009(3) 0.005(2) 0.012(3)
C3 0.068(3) 0.051(4) 0.042(4) -0.007(3) 0.015(3) 0.017(3)
F1 0.110(4) 0.039(3) 0.047(3) 0.0046(19) 0.024(3) 0.005(3)
C4 0.073(4) 0.066(3) 0.042(3) 0.001(3) 0.019(3) 0.027(3)
F2 0.105(4) 0.079(2) 0.067(3) 0.009(2) 0.027(3) 0.028(3)
C5 0.061(3) 0.082(3) 0.033(2) -0.004(3) 0.011(2) 0.030(3)
F3 0.069(2) 0.091(4) 0.055(2) 0.003(3) -0.0005(18) 0.027(3)
C6 0.041(3) 0.081(3) 0.046(3) -0.008(3) 0.006(2) 0.017(3)
F4 0.039(3) 0.128(5) 0.071(4) -0.024(3) 0.007(3) 0.010(3)
C7 0.039(4) 0.066(3) 0.023(2) -0.013(2) 0.001(3) 0.009(3)
F5 0.055(3) 0.069(3) 0.041(2) -0.007(2) 0.001(2) -0.009(2)
C8 0.040(5) 0.055(3) 0.035(3) -0.010(3) 0.004(5) 0.007(3)
C1' 0.035(3) 0.031(4) 0.026(3) -0.005(3) -0.003(3) 0.000(3)
C2' 0.042(3) 0.048(4) 0.030(2) -0.009(3) 0.005(2) 0.012(3)
C3' 0.068(3) 0.051(4) 0.042(4) -0.007(3) 0.015(3) 0.017(3)
F1' 0.110(4) 0.039(3) 0.047(3) 0.0046(19) 0.024(3) 0.005(3)
C4' 0.073(4) 0.066(3) 0.042(3) 0.001(3) 0.019(3) 0.027(3)
F2' 0.105(4) 0.079(2) 0.067(3) 0.009(2) 0.027(3) 0.028(3)
C5' 0.061(3) 0.082(3) 0.033(2) -0.004(3) 0.011(2) 0.030(3)
F3' 0.069(2) 0.091(4) 0.055(2) 0.003(3) -0.0005(18) 0.027(3)
C6' 0.041(3) 0.081(3) 0.046(3) -0.008(3) 0.006(2) 0.017(3)
F4' 0.039(3) 0.128(5) 0.071(4) -0.024(3) 0.007(3) 0.010(3)
C7' 0.039(4) 0.066(3) 0.023(2) -0.013(2) 0.001(3) 0.009(3)
F5' 0.055(3) 0.069(3) 0.041(2) -0.007(2) 0.001(2) -0.009(2)
C8' 0.040(5) 0.055(3) 0.035(3) -0.010(3) 0.004(5) 0.007(3)
O2 0.052(2) 0.0333(18) 0.0263(15) -0.0039(12) 0.0163(14) 0.0003(15)
C9 0.040(4) 0.047(4) 0.030(3) -0.011(3) 0.009(3) -0.011(3)
C10 0.054(4) 0.053(3) 0.024(2) -0.012(2) 0.012(3) -0.003(3)
C11 0.060(4) 0.059(3) 0.040(3) -0.010(2) 0.008(3) 0.003(3)
F6 0.056(4) 0.074(3) 0.063(3) -0.005(2) 0.011(3) 0.000(3)
C12 0.080(4) 0.071(4) 0.039(3) -0.004(3) -0.005(3) 0.017(3)
F7 0.088(4) 0.121(4) 0.084(3) -0.011(3) -0.022(4) 0.034(5)
C13 0.105(4) 0.071(4) 0.035(3) -0.008(3) -0.001(3) 0.006(4)
F8 0.177(9) 0.089(3) 0.052(3) 0.018(2) -0.012(5) 0.017(5)
C14 0.109(4) 0.062(3) 0.042(3) -0.007(3) 0.011(3) -0.017(3)
F9 0.107(4) 0.087(3) 0.073(2) 0.005(2) 0.005(3) -0.019(3)
C15 0.072(4) 0.065(3) 0.025(2) -0.011(2) 0.009(3) -0.014(3)
F10 0.078(4) 0.145(5) 0.050(2) -0.026(3) 0.013(3) -0.057(4)
C16 0.072(7) 0.057(6) 0.044(4) -0.025(5) 0.020(5) -0.008(5)
C9' 0.043(6) 0.045(6) 0.029(5) -0.008(4) 0.015(5) -0.001(5)
C10' 0.054(4) 0.053(3) 0.024(2) -0.012(2) 0.012(3) -0.003(3)
C11' 0.060(4) 0.059(3) 0.040(3) -0.010(2) 0.008(3) 0.003(3)
F6' 0.056(4) 0.074(3) 0.063(3) -0.005(2) 0.011(3) 0.000(3)
C12' 0.080(4) 0.071(4) 0.039(3) -0.004(3) -0.005(3) 0.017(3)
F7' 0.088(4) 0.121(4) 0.084(3) -0.011(3) -0.022(4) 0.034(5)
C13' 0.105(4) 0.071(4) 0.035(3) -0.008(3) -0.001(3) 0.006(4)
F8' 0.177(9) 0.089(3) 0.052(3) 0.018(2) -0.012(5) 0.017(5)
C14' 0.109(4) 0.062(3) 0.042(3) -0.007(3) 0.011(3) -0.017(3)
F9' 0.107(4) 0.087(3) 0.073(2) 0.005(2) 0.005(3) -0.019(3)
C15' 0.072(4) 0.065(3) 0.025(2) -0.011(2) 0.009(3) -0.014(3)
F10' 0.078(4) 0.145(5) 0.050(2) -0.026(3) 0.013(3) -0.057(4)
C16' 0.072(7) 0.057(6) 0.044(4) -0.025(5) 0.020(5) -0.008(5)
O3 0.0326(16) 0.0282(16) 0.0286(15) -0.0083(12) -0.0052(13) 0.0029(13)
C17 0.037(3) 0.039(3) 0.027(2) -0.0022(19) -0.0049(18) 0.000(2)
C18 0.063(4) 0.112(6) 0.057(4) -0.026(4) -0.021(3) 0.051(4)
C19 0.048(3) 0.036(3) 0.056(3) -0.009(2) 0.013(2) 0.002(2)
C20 0.048(3) 0.029(2) 0.031(2) -0.0108(18) -0.004(2) 0.001(2)
O4 0.0326(17) 0.0356(17) 0.0302(15) 0.0056(13) -0.0046(13) -0.0135(14)
C21 0.036(2) 0.031(2) 0.032(2) 0.0067(18) 0.0056(19) -0.005(2)
C22 0.049(3) 0.031(3) 0.058(3) -0.006(2) 0.021(2) -0.012(2)
C23 0.036(3) 0.041(3) 0.069(3) -0.021(2) -0.013(2) 0.006(2)
C24 0.028(3) 0.058(4) 0.023(3) -0.002(2) -0.005(2) -0.009(3)
C24' 0.028(3) 0.058(4) 0.023(3) -0.002(2) -0.005(2) -0.009(3)
O5 0.0278(16) 0.0416(18) 0.0462(19) 0.0134(15) 0.0086(14) 0.0048(14)
C25 0.038(3) 0.103(5) 0.070(4) 0.035(4) 0.024(3) 0.016(3)
C26 0.050(3) 0.091(5) 0.066(4) 0.015(3) 0.020(3) 0.028(3)
C27 0.048(4) 0.124(6) 0.064(4) 0.028(4) 0.015(3) 0.038(4)
C28 0.040(3) 0.050(3) 0.042(3) 0.015(2) 0.003(2) 0.008(2)
O6 0.0421(18) 0.0227(15) 0.0388(17) -0.0030(12) 0.0181(14) -0.0052(14)
C29 0.060(3) 0.027(2) 0.048(3) -0.008(2) 0.024(3) 0.000(2)
C30 0.091(5) 0.031(3) 0.055(3) -0.006(2) 0.026(3) -0.010(3)
C31 0.102(5) 0.033(3) 0.055(3) 0.009(2) 0.025(3) -0.004(3)
C32 0.043(3) 0.035(2) 0.039(2) 0.006(2) 0.011(2) -0.004(2)
O7 0.0275(16) 0.0399(18) 0.0369(16) -0.0069(14) 0.0058(13) -0.0095(14)
C33 0.043(3) 0.054(3) 0.045(3) -0.009(2) -0.010(2) -0.023(3)
C34 0.039(5) 0.053(10) 0.044(7) 0.012(6) -0.007(5) -0.007(6)
C35 0.026(9) 0.17(3) 0.051(9) 0.001(12) 0.016(7) -0.033(12)
C34' 0.030(5) 0.068(7) 0.094(9) -0.008(6) -0.008(5) -0.020(5)
C35' 0.028(5) 0.092(9) 0.071(7) 0.014(6) 0.017(5) -0.010(5)
C36 0.034(3) 0.051(3) 0.057(3) -0.002(2) 0.019(2) 0.001(2)
B1 0.031(2) 0.027(2) 0.026(2) 0.0054(18) 0.0068(18) 0.003(2)
C37 0.032(2) 0.022(2) 0.0205(18) -0.0003(15) -0.0001(16) -0.0032(17)
C38 0.040(2) 0.027(2) 0.025(2) 0.0009(16) 0.0037(18) 0.0048(19)
C39 0.046(3) 0.030(2) 0.024(2) 0.0018(17) -0.0034(19) 0.006(2)
C40 0.053(3) 0.028(2) 0.020(2) 0.0032(17) -0.0021(19) -0.008(2)
C41 0.038(2) 0.040(3) 0.027(2) 0.0062(19) -0.0015(19) -0.010(2)
C42 0.032(2) 0.034(2) 0.026(2) 0.0046(17) -0.0018(17) -0.0046(19)
C43 0.028(2) 0.031(2) 0.040(2) 0.0074(19) 0.0063(18) 0.0014(19)
C44 0.037(3) 0.032(3) 0.042(2) 0.004(2) 0.004(2) -0.005(2)
C45 0.052(3) 0.046(3) 0.052(3) 0.003(2) -0.007(3) -0.013(3)
C46 0.051(3) 0.057(4) 0.078(4) 0.015(3) -0.012(3) -0.028(3)
C47 0.055(4) 0.059(4) 0.067(3) 0.020(3) 0.007(3) -0.021(3)
C48 0.042(3) 0.051(3) 0.045(3) 0.015(2) 0.004(2) -0.007(2)
C49 0.031(2) 0.024(2) 0.033(2) 0.0066(17) 0.0080(17) -0.0035(18)
C50 0.033(2) 0.030(2) 0.043(2) 0.005(2) 0.0119(19) -0.001(2)
C51 0.039(3) 0.038(3) 0.062(3) 0.012(2) 0.021(2) 0.006(2)
C52 0.041(3) 0.054(3) 0.065(3) 0.026(3) 0.014(2) 0.015(3)
C53 0.053(3) 0.069(4) 0.049(3) 0.022(3) 0.001(3) 0.016(3)
C54 0.045(3) 0.052(3) 0.036(2) 0.010(2) 0.007(2) 0.012(2)
C55 0.055(3) 0.029(2) 0.024(2) 0.0106(17) 0.0063(19) 0.013(2)
C56 0.056(3) 0.054(3) 0.035(2) 0.009(2) 0.016(2) 0.024(3)
C57 0.089(5) 0.062(4) 0.043(3) 0.012(3) 0.031(3) 0.037(3)
C58 0.138(6) 0.052(4) 0.046(3) 0.000(3) 0.031(4) 0.035(4)
C59 0.118(5) 0.035(3) 0.029(3) 0.003(2) 0.008(3) 0.005(3)
C60 0.077(4) 0.032(3) 0.028(2) 0.0027(19) 0.014(2) 0.003(2)
O1S 0.058(3) 0.061(3) 0.082(3) 0.014(2) 0.018(2) -0.011(2)
C1S 0.069(4) 0.066(4) 0.079(4) 0.007(3) 0.028(4) -0.002(3)
C2S 0.084(5) 0.046(4) 0.101(5) 0.000(3) 0.049(4) -0.005(3)
C3S 0.046(3) 0.072(4) 0.086(5) 0.008(3) 0.013(3) -0.005(3)
C4S 0.047(3) 0.074(4) 0.120(6) 0.024(4) 0.020(4) 0.002(3)
O2S 0.113(16) 0.074(11) 0.029(14) 0.001(9) -0.028(11) 0.016(12)
C5S 0.07(2) 0.065(13) 0.040(15) 0.008(10) -0.010(14) 0.046(14)
C6S 0.06(3) 0.066(9) 0.061(19) 0.013(11) -0.001(17) 0.010(11)
C7S 0.13(4) 0.049(15) 0.038(15) -0.005(11) -0.018(19) 0.018(16)
C8S 0.054(14) 0.054(10) 0.019(14) -0.005(8) 0.000(9) 0.017(12)
O2" 0.065(13) 0.074(13) 0.050(10) -0.001(8) 0.001(8) 0.005(10)
C5" 0.067(15) 0.040(15) 0.036(10) 0.020(10) 0.005(10) 0.014(13)
C6" 0.07(2) 0.09(3) 0.022(11) 0.011(15) 0.001(12) 0.03(2)
C7" 0.059(17) 0.10(3) 0.020(11) 0.015(16) 0.014(11) 0.018(17)
C8" 0.031(14) 0.048(15) 0.015(9) -0.007(10) 0.008(8) -0.020(12)
O3S 0.135(14) 0.138(12) 0.126(12) 0.009(8) 0.018(9) -0.014(9)
C9S 0.112(15) 0.115(13) 0.102(11) 0.014(8) 0.014(9) 0.002(9)
C10S 0.091(14) 0.102(12) 0.087(12) 0.000(8) 0.006(9) 0.002(9)
C11S 0.077(12) 0.087(11) 0.082(10) -0.001(8) 0.007(8) 0.011(9)
C12S 0.110(14) 0.107(12) 0.115(11) 0.002(8) 0.004(9) -0.009(9)
O3" 0.117(10) 0.115(8) 0.097(9) 0.037(7) -0.011(7) -0.021(8)
C9" 0.079(10) 0.082(9) 0.080(10) 0.016(8) 0.011(7) -0.004(8)
C10" 0.060(10) 0.060(9) 0.057(8) -0.001(6) 0.009(7) 0.016(7)
C11" 0.064(10) 0.089(7) 0.065(9) -0.004(8) 0.009(7) -0.002(8)
C12" 0.083(11) 0.092(10) 0.069(10) 0.006(8) 0.002(8) -0.002(7)

loop_
_atom_type_symbol
_atom_type_description
_atom_type_scat_dispersion_real
_atom_type_scat_dispersion_imag
_atom_type_scat_source
C C 0.0033 0.0016 'International Tables Vol C Tables 4.2.6.8 and 6.1.1.4'
H H 0.0000 0.0000 'International Tables Vol C Tables 4.2.6.8 and 6.1.1.4'
B B 0.0013 0.0007 'International Tables Vol C Tables 4.2.6.8 and 6.1.1.4'
O O 0.0106 0.0060 'International Tables Vol C Tables 4.2.6.8 and 6.1.1.4'
F F 0.0171 0.0103 'International Tables Vol C Tables 4.2.6.8 and 6.1.1.4'
Dy Dy -0.1892 4.4098 'International Tables Vol C Tables 4.2.6.8 and 6.1.1.4'

loop_
_geom_angle_atom_site_label_1
_geom_angle_atom_site_label_2
_geom_angle_atom_site_label_3
_geom_angle
_geom_angle_site_symmetry_1
_geom_angle_site_symmetry_3
_geom_angle_publ_flag
O2 Dy1 O1 177.54(12) . . ?
O2 Dy1 O4 90.12(11) . . ?
O1 Dy1 O4 87.97(11) . . ?
O2 Dy1 O6 90.37(10) . . ?
O1 Dy1 O6 92.09(11) . . ?
O4 Dy1 O6 142.17(11) . . ?
O2 Dy1 O3 86.98(11) . . ?
O1 Dy1 O3 91.00(10) . . ?
O4 Dy1 O3 73.54(10) . . ?
O6 Dy1 O3 144.24(10) . . ?
O2 Dy1 O7 91.74(11) . . ?
O1 Dy1 O7 88.98(11) . . ?
O4 Dy1 O7 145.99(11) . . ?
O6 Dy1 O7 71.79(11) . . ?
O3 Dy1 O7 72.65(10) . . ?
O2 Dy1 O5 90.14(12) . . ?
O1 Dy1 O5 90.72(11) . . ?
O4 Dy1 O5 71.43(11) . . ?
O6 Dy1 O5 70.74(11) . . ?
O3 Dy1 O5 144.84(10) . . ?
O7 Dy1 O5 142.50(11) . . ?
C1' O1 Dy1 154.3(4) . . ?
C1 O1 Dy1 157.9(5) . . ?
O1 C1 C8 109(2) . . ?
O1 C1 C2 111.4(5) . . ?
C8 C1 C2 108(2) . . ?
O1 C1 H1A 109.7 . . ?
C8 C1 H1A 109.7 . . ?
C2 C1 H1A 109.7 . . ?
C3 C2 C7 120.0 . . ?
C3 C2 C1 121.4(5) . . ?
C7 C2 C1 118.5(4) . . ?
F1 C3 C4 120.9(6) . . ?
F1 C3 C2 119.1(6) . . ?
C4 C3 C2 120.0 . . ?
F2 C4 C3 123.8(8) . . ?
F2 C4 C5 116.2(8) . . ?
C3 C4 C5 120.0 . . ?
F3 C5 C4 120.1(7) . . ?
F3 C5 C6 119.9(7) . . ?
C4 C5 C6 120.0 . . ?
F4 C6 C5 115.8(7) . . ?
F4 C6 C7 124.2(7) . . ?
C5 C6 C7 120.0 . . ?
F5 C7 C6 115.4(6) . . ?
F5 C7 C2 124.6(6) . . ?
C6 C7 C2 120.0 . . ?
C1 C8 H8A 109.5 . . ?
C1 C8 H8B 109.5 . . ?
H8A C8 H8B 109.5 . . ?
C1 C8 H8C 109.5 . . ?
H8A C8 H8C 109.5 . . ?
H8B C8 H8C 109.5 . . ?
O1 C1' C8' 110.8(15) . . ?
O1 C1' C2' 108.8(4) . . ?
C8' C1' C2' 112.7(17) . . ?
O1 C1' H1B 108.2 . . ?
C8' C1' H1B 108.2 . . ?
C2' C1' H1B 108.2 . . ?
C3' C2' C7' 120.0 . . ?
C3' C2' C1' 121.1(4) . . ?
C7' C2' C1' 118.9(4) . . ?
F1' C3' C2' 120.2(5) . . ?
F1' C3' C4' 119.8(5) . . ?
C2' C3' C4' 120.0 . . ?
F2' C4' C5' 118.8(5) . . ?
F2' C4' C3' 121.2(5) . . ?
C5' C4' C3' 120.0 . . ?
F3' C5' C4' 121.1(5) . . ?
F3' C5' C6' 118.9(5) . . ?
C4' C5' C6' 120.0 . . ?
F4' C6' C5' 120.6(5) . . ?
F4' C6' C7' 119.4(5) . . ?
C5' C6' C7' 120.0 . . ?
F5' C7' C6' 116.8(4) . . ?
F5' C7' C2' 123.2(4) . . ?
C6' C7' C2' 120.0 . . ?
C1' C8' H8D 109.5 . . ?
C1' C8' H8E 109.5 . . ?
H8D C8' H8E 109.5 . . ?
C1' C8' H8F 109.5 . . ?
H8D C8' H8F 109.5 . . ?
H8E C8' H8F 109.5 . . ?
C9' O2 Dy1 151.8(6) . . ?
C9 O2 Dy1 168.9(4) . . ?
O2 C9 C16 107.5(7) . . ?
O2 C9 C10 112.2(4) . . ?
C16 C9 C10 115.0(7) . . ?
O2 C9 H9A 107.2 . . ?
C16 C9 H9A 107.2 . . ?
C10 C9 H9A 107.2 . . ?
C11 C10 C15 120.0 . . ?
C11 C10 C9 117.9(4) . . ?
C15 C10 C9 122.1(4) . . ?
F6 C11 C12 116.4(4) . . ?
F6 C11 C10 123.6(4) . . ?
C12 C11 C10 120.0 . . ?
F7 C12 C11 121.2(6) . . ?
F7 C12 C13 118.8(6) . . ?
C11 C12 C13 120.0 . . ?
F8 C13 C12 117.7(6) . . ?
F8 C13 C14 122.3(6) . . ?
C12 C13 C14 120.0 . . ?
F9 C14 C13 113.1(5) . . ?
F9 C14 C15 126.9(5) . . ?
C13 C14 C15 120.0 . . ?
F10 C15 C14 117.1(5) . . ?
F10 C15 C10 122.9(5) . . ?
C14 C15 C10 120.0 . . ?
C9 C16 H16A 109.5 . . ?
C9 C16 H16B 109.5 . . ?
H16A C16 H16B 109.5 . . ?
C9 C16 H16C 109.5 . . ?
H16A C16 H16C 109.5 . . ?
H16B C16 H16C 109.5 . . ?
O2 C9' C16' 115.0(15) . . ?
O2 C9' C10' 106.6(6) . . ?
C16' C9' C10' 111.7(17) . . ?
O2 C9' H9'A 107.7 . . ?
C16' C9' H9'A 107.7 . . ?
C10' C9' H9'A 107.7 . . ?
C11' C10' C15' 120.0 . . ?
C11' C10' C9' 124.6(5) . . ?
C15' C10' C9' 115.3(5) . . ?
F6' C11' C12' 119.6(7) . . ?
F6' C11' C10' 120.4(7) . . ?
C12' C11' C10' 120.0 . . ?
F7' C12' C11' 124.4(11) . . ?
F7' C12' C13' 115.6(11) . . ?
C11' C12' C13' 120.0 . . ?
F8' C13' C14' 109.6(11) . . ?
F8' C13' C12' 130.4(11) . . ?
C14' C13' C12' 120.0 . . ?
F9' C14' C15' 107.7(9) . . ?
F9' C14' C13' 132.3(9) . . ?
C15' C14' C13' 120.0 . . ?
F10' C15' C14' 113.9(9) . . ?
F10' C15' C10' 126.1(9) . . ?
C14' C15' C10' 120.0 . . ?
C9' C16' H16D 109.5 . . ?
C9' C16' H16E 109.5 . . ?
H16D C16' H16E 109.5 . . ?
C9' C16' H16F 109.5 . . ?
H16D C16' H16F 109.5 . . ?
H16E C16' H16F 109.5 . . ?
C17 O3 C20 107.1(3) . . ?
C17 O3 Dy1 125.0(2) . . ?
C20 O3 Dy1 127.7(2) . . ?
O3 C17 C18 106.3(3) . . ?
O3 C17 H17A 110.5 . . ?
C18 C17 H17A 110.5 . . ?
O3 C17 H17B 110.5 . . ?
C18 C17 H17B 110.5 . . ?
H17A C17 H17B 108.7 . . ?
C17 C18 C19 107.3(4) . . ?
C17 C18 H18A 110.3 . . ?
C19 C18 H18A 110.3 . . ?
C17 C18 H18B 110.3 . . ?
C19 C18 H18B 110.3 . . ?
H18A C18 H18B 108.5 . . ?
C18 C19 C20 104.8(4) . . ?
C18 C19 H19A 110.8 . . ?
C20 C19 H19A 110.8 . . ?
C18 C19 H19B 110.8 . . ?
C20 C19 H19B 110.8 . . ?
H19A C19 H19B 108.9 . . ?
O3 C20 C19 105.2(3) . . ?
O3 C20 H20A 110.7 . . ?
C19 C20 H20A 110.7 . . ?
O3 C20 H20B 110.7 . . ?
C19 C20 H20B 110.7 . . ?
H20A C20 H20B 108.8 . . ?
C24' O4 C21 109.7(5) . . ?
C21 O4 C24 106.6(3) . . ?
C24' O4 Dy1 115.8(3) . . ?
C21 O4 Dy1 129.0(2) . . ?
C24 O4 Dy1 123.6(3) . . ?
O4 C21 C22 105.9(3) . . ?
O4 C21 H21A 110.6 . . ?
C22 C21 H21A 110.6 . . ?
O4 C21 H21B 110.6 . . ?
C22 C21 H21B 110.6 . . ?
H21A C21 H21B 108.7 . . ?
C23 C22 C21 105.2(4) . . ?
C23 C22 H22A 110.7 . . ?
C21 C22 H22A 110.7 . . ?
C23 C22 H22B 110.7 . . ?
C21 C22 H22B 110.7 . . ?
H22A C22 H22B 108.8 . . ?
C24' C23 C22 104.9(6) . . ?
C22 C23 C24 106.6(4) . . ?
C22 C23 H23A 110.4 . . ?
C24 C23 H23A 110.4 . . ?
C22 C23 H23B 110.4 . . ?
C24 C23 H23B 110.4 . . ?
H23A C23 H23B 108.6 . . ?
C24' C23 H23C 110.8 . . ?
C22 C23 H23C 110.8 . . ?
C24' C23 H23D 110.8 . . ?
C22 C23 H23D 110.8 . . ?
H23C C23 H23D 108.8 . . ?
O4 C24 C23 103.0(4) . . ?
O4 C24 H24A 111.2 . . ?
C23 C24 H24A 111.2 . . ?
O4 C24 H24B 111.2 . . ?
C23 C24 H24B 111.2 . . ?
H24A C24 H24B 109.1 . . ?
O4 C24' C23 104.6(5) . . ?
O4 C24' H24C 110.8 . . ?
C23 C24' H24C 110.8 . . ?
O4 C24' H24D 110.8 . . ?
C23 C24' H24D 110.8 . . ?
H24C C24' H24D 108.9 . . ?
C28 O5 C25 109.9(3) . . ?
C28 O5 Dy1 125.7(2) . . ?
C25 O5 Dy1 124.1(3) . . ?
O5 C25 C26 107.0(4) . . ?
O5 C25 H25A 110.3 . . ?
C26 C25 H25A 110.3 . . ?
O5 C25 H25B 110.3 . . ?
C26 C25 H25B 110.3 . . ?
H25A C25 H25B 108.6 . . ?
C25 C26 C27 108.0(4) . . ?
C25 C26 H26A 110.1 . . ?
C27 C26 H26A 110.1 . . ?
C25 C26 H26B 110.1 . . ?
C27 C26 H26B 110.1 . . ?
H26A C26 H26B 108.4 . . ?
C26 C27 C28 106.9(4) . . ?
C26 C27 H27A 110.3 . . ?
C28 C27 H27A 110.3 . . ?
C26 C27 H27B 110.3 . . ?
C28 C27 H27B 110.3 . . ?
H27A C27 H27B 108.6 . . ?
O5 C28 C27 107.4(4) . . ?
O5 C28 H28A 110.2 . . ?
C27 C28 H28A 110.2 . . ?
O5 C28 H28B 110.2 . . ?
C27 C28 H28B 110.2 . . ?
H28A C28 H28B 108.5 . . ?
C29 O6 C32 108.9(3) . . ?
C29 O6 Dy1 125.5(2) . . ?
C32 O6 Dy1 125.4(2) . . ?
O6 C29 C30 104.8(3) . . ?
O6 C29 H29A 110.8 . . ?
C30 C29 H29A 110.8 . . ?
O6 C29 H29B 110.8 . . ?
C30 C29 H29B 110.8 . . ?
H29A C29 H29B 108.9 . . ?
C29 C30 C31 101.9(4) . . ?
C29 C30 H30A 111.4 . . ?
C31 C30 H30A 111.4 . . ?
C29 C30 H30B 111.4 . . ?
C31 C30 H30B 111.4 . . ?
H30A C30 H30B 109.3 . . ?
C32 C31 C30 103.6(4) . . ?
C32 C31 H31A 111.0 . . ?
C30 C31 H31A 111.0 . . ?
C32 C31 H31B 111.0 . . ?
C30 C31 H31B 111.0 . . ?
H31A C31 H31B 109.0 . . ?
O6 C32 C31 105.4(3) . . ?
O6 C32 H32A 110.7 . . ?
C31 C32 H32A 110.7 . . ?
O6 C32 H32B 110.7 . . ?
C31 C32 H32B 110.7 . . ?
H32A C32 H32B 108.8 . . ?
C33 O7 C36 109.4(3) . . ?
C33 O7 Dy1 124.5(3) . . ?
C36 O7 Dy1 125.7(2) . . ?
O7 C33 C34 110.9(6) . . ?
O7 C33 C34' 102.0(5) . . ?
O7 C33 H33A 109.5 . . ?
C34 C33 H33A 109.5 . . ?
O7 C33 H33B 109.5 . . ?
C34 C33 H33B 109.5 . . ?
H33A C33 H33B 108.1 . . ?
O7 C33 H33C 111.4 . . ?
C34' C33 H33C 111.4 . . ?
O7 C33 H33D 111.4 . . ?
C34' C33 H33D 111.4 . . ?
H33C C33 H33D 109.2 . . ?
C33 C34 C35 92.1(12) . . ?
C33 C34 H34A 113.3 . . ?
C35 C34 H34A 113.3 . . ?
C33 C34 H34B 113.3 . . ?
C35 C34 H34B 113.3 . . ?
H34A C34 H34B 110.6 . . ?
C34 C35 C36 115.1(10) . . ?
C34 C35 H35A 108.5 . . ?
C36 C35 H35A 108.5 . . ?
C34 C35 H35B 108.5 . . ?
C36 C35 H35B 108.5 . . ?
H35A C35 H35B 107.5 . . ?
C35' C34' C33 109.3(7) . . ?
C35' C34' H34C 109.8 . . ?
C33 C34' H34C 109.8 . . ?
C35' C34' H34D 109.8 . . ?
C33 C34' H34D 109.8 . . ?
H34C C34' H34D 108.3 . . ?
C34' C35' C36 101.0(7) . . ?
C34' C35' H35C 111.6 . . ?
C36 C35' H35C 111.6 . . ?
C34' C35' H35D 111.6 . . ?
C36 C35' H35D 111.6 . . ?
H35C C35' H35D 109.4 . . ?
O7 C36 C35' 109.8(5) . . ?
O7 C36 C35 97.6(8) . . ?
O7 C36 H36A 112.2 . . ?
C35 C36 H36A 112.2 . . ?
O7 C36 H36B 112.2 . . ?
C35 C36 H36B 112.2 . . ?
H36A C36 H36B 109.8 . . ?
O7 C36 H36C 109.7 . . ?
C35' C36 H36C 109.7 . . ?
O7 C36 H36D 109.7 . . ?
C35' C36 H36D 109.7 . . ?
H36C C36 H36D 108.2 . . ?
C49 B1 C43 106.0(4) . . ?
C49 B1 C55 109.9(4) . . ?
C43 B1 C55 113.3(4) . . ?
C49 B1 C37 112.7(4) . . ?
C43 B1 C37 110.0(3) . . ?
C55 B1 C37 105.1(4) . . ?
C42 C37 C38 114.9(4) . . ?
C42 C37 B1 125.3(4) . . ?
C38 C37 B1 119.7(4) . . ?
C39 C38 C37 122.9(4) . . ?
C39 C38 H38A 118.5 . . ?
C37 C38 H38A 118.5 . . ?
C40 C39 C38 120.2(4) . . ?
C40 C39 H39A 119.9 . . ?
C38 C39 H39A 119.9 . . ?
C39 C40 C41 118.8(4) . . ?
C39 C40 H40A 120.6 . . ?
C41 C40 H40A 120.6 . . ?
C40 C41 C42 120.1(4) . . ?
C40 C41 H41A 120.0 . . ?
C42 C41 H41A 120.0 . . ?
C37 C42 C41 123.0(4) . . ?
C37 C42 H42A 118.5 . . ?
C41 C42 H42A 118.5 . . ?
C44 C43 C48 114.2(4) . . ?
C44 C43 B1 124.4(4) . . ?
C48 C43 B1 121.2(4) . . ?
C45 C44 C43 123.7(5) . . ?
C45 C44 H44A 118.1 . . ?
C43 C44 H44A 118.1 . . ?
C46 C45 C44 120.0(5) . . ?
C46 C45 H45A 120.0 . . ?
C44 C45 H45A 120.0 . . ?
C45 C46 C47 119.0(5) . . ?
C45 C46 H46A 120.5 . . ?
C47 C46 H46A 120.5 . . ?
C46 C47 C48 120.1(5) . . ?
C46 C47 H47A 120.0 . . ?
C48 C47 H47A 120.0 . . ?
C47 C48 C43 123.0(5) . . ?
C47 C48 H48A 118.5 . . ?
C43 C48 H48A 118.5 . . ?
C50 C49 C54 115.6(4) . . ?
C50 C49 B1 120.4(4) . . ?
C54 C49 B1 123.9(4) . . ?
C51 C50 C49 122.1(5) . . ?
C51 C50 H50A 119.0 . . ?
C49 C50 H50A 119.0 . . ?
C52 C51 C50 120.9(5) . . ?
C52 C51 H51A 119.6 . . ?
C50 C51 H51A 119.6 . . ?
C51 C52 C53 118.6(5) . . ?
C51 C52 H52A 120.7 . . ?
C53 C52 H52A 120.7 . . ?
C54 C53 C52 119.7(5) . . ?
C54 C53 H53A 120.2 . . ?
C52 C53 H53A 120.2 . . ?
C53 C54 C49 123.0(5) . . ?
C53 C54 H54A 118.5 . . ?
C49 C54 H54A 118.5 . . ?
C60 C55 C56 114.9(5) . . ?
C60 C55 B1 119.4(4) . . ?
C56 C55 B1 125.7(5) . . ?
C57 C56 C55 122.7(6) . . ?
C57 C56 H56A 118.6 . . ?
C55 C56 H56A 118.6 . . ?
C58 C57 C56 119.2(6) . . ?
C58 C57 H57A 120.4 . . ?
C56 C57 H57A 120.4 . . ?
C59 C58 C57 121.1(6) . . ?
C59 C58 H58A 119.4 . . ?
C57 C58 H58A 119.4 . . ?
C58 C59 C60 118.6(6) . . ?
C58 C59 H59A 120.7 . . ?
C60 C59 H59A 120.7 . . ?
C55 C60 C59 123.3(6) . . ?
C55 C60 H60A 118.4 . . ?
C59 C60 H60A 118.4 . . ?
C4S O1S C1S 106.0(5) . . ?
O1S C1S C2S 107.0(5) . . ?
O1S C1S H1SA 110.3 . . ?
C2S C1S H1SA 110.3 . . ?
O1S C1S H1SB 110.3 . . ?
C2S C1S H1SB 110.3 . . ?
H1SA C1S H1SB 108.6 . . ?
C1S C2S C3S 104.7(5) . . ?
C1S C2S H2SA 110.8 . . ?
C3S C2S H2SA 110.8 . . ?
C1S C2S H2SB 110.8 . . ?
C3S C2S H2SB 110.8 . . ?
H2SA C2S H2SB 108.9 . . ?
C4S C3S C2S 105.4(5) . . ?
C4S C3S H3SA 110.7 . . ?
C2S C3S H3SA 110.7 . . ?
C4S C3S H3SB 110.7 . . ?
C2S C3S H3SB 110.7 . . ?
H3SA C3S H3SB 108.8 . . ?
O1S C4S C3S 106.4(5) . . ?
O1S C4S H4SA 110.5 . . ?
C3S C4S H4SA 110.5 . . ?
O1S C4S H4SB 110.5 . . ?
C3S C4S H4SB 110.5 . . ?
H4SA C4S H4SB 108.6 . . ?
C8S O2S C5S 108.0(17) . . ?
O2S C5S C6S 107.1(15) . . ?
O2S C5S H5SA 110.3 . . ?
C6S C5S H5SA 110.3 . . ?
O2S C5S H5SB 110.3 . . ?
C6S C5S H5SB 110.3 . . ?
H5SA C5S H5SB 108.5 . . ?
C5S C6S C7S 105.5(14) . . ?
C5S C6S H6SA 110.6 . . ?
C7S C6S H6SA 110.6 . . ?
C5S C6S H6SB 110.6 . . ?
C7S C6S H6SB 110.6 . . ?
H6SA C6S H6SB 108.8 . . ?
C8S C7S C6S 103.6(14) . . ?
C8S C7S H7SA 111.0 . . ?
C6S C7S H7SA 111.0 . . ?
C8S C7S H7SB 111.0 . . ?
C6S C7S H7SB 111.0 . . ?
H7SA C7S H7SB 109.0 . . ?
O2S C8S C7S 108.0(17) . . ?
O2S C8S H8SA 110.1 . . ?
C7S C8S H8SA 110.1 . . ?
O2S C8S H8SB 110.1 . . ?
C7S C8S H8SB 110.1 . . ?
H8SA C8S H8SB 108.4 . . ?
C8" O2" C5" 104.4(14) . . ?
O2" C5" C6" 105.2(16) . . ?
O2" C5" H5SC 110.7 . . ?
C6" C5" H5SC 110.7 . . ?
O2" C5" H5SD 110.7 . . ?
C6" C5" H5SD 110.7 . . ?
H5SC C5" H5SD 108.8 . . ?
C5" C6" C7" 104.0(14) . . ?
C5" C6" H6SC 110.9 . . ?
C7" C6" H6SC 110.9 . . ?
C5" C6" H6SD 110.9 . . ?
C7" C6" H6SD 110.9 . . ?
H6SC C6" H6SD 109.0 . . ?
C8" C7" C6" 103.6(17) . . ?
C8" C7" H7SC 111.0 . . ?
C6" C7" H7SC 111.0 . . ?
C8" C7" H7SD 111.0 . . ?
C6" C7" H7SD 111.0 . . ?
H7SC C7" H7SD 109.0 . . ?
O2" C8" C7" 104.7(18) . . ?
O2" C8" H8SC 110.8 . . ?
C7" C8" H8SC 110.8 . . ?
O2" C8" H8SD 110.8 . . ?
C7" C8" H8SD 110.8 . . ?
H8SC C8" H8SD 108.9 . . ?
C12S O3S C9S 109.8(17) . . ?
O3S C9S C10S 108.0(17) . . ?
O3S C9S H9SA 110.1 . . ?
C10S C9S H9SA 110.1 . . ?
O3S C9S H9SB 110.1 . . ?
C10S C9S H9SB 110.1 . . ?
H9SA C9S H9SB 108.4 . . ?
C9S C10S C11S 106.0(16) . . ?
C9S C10S H10A 110.5 . . ?
C11S C10S H10A 110.5 . . ?
C9S C10S H10B 110.5 . . ?
C11S C10S H10B 110.5 . . ?
H10A C10S H10B 108.7 . . ?
C12S C11S C10S 104.9(16) . . ?
C12S C11S H11A 110.8 . . ?
C10S C11S H11A 110.8 . . ?
C12S C11S H11B 110.8 . . ?
C10S C11S H11B 110.8 . . ?
H11A C11S H11B 108.8 . . ?
O3S C12S C11S 110.8(17) . . ?
O3S C12S H12A 109.5 . . ?
C11S C12S H12A 109.5 . . ?
O3S C12S H12B 109.5 . . ?
C11S C12S H12B 109.5 . . ?
H12A C12S H12B 108.1 . . ?
C12" O3" C9" 109.4(16) . . ?
O3" C9" C10" 105.8(16) . . ?
O3" C9" H9SC 110.6 . . ?
C10" C9" H9SC 110.6 . . ?
O3" C9" H9SD 110.6 . . ?
C10" C9" H9SD 110.6 . . ?
H9SC C9" H9SD 108.7 . . ?
C9" C10" C11" 101.7(19) . . ?
C9" C10" H10C 111.4 . . ?
C11" C10" H10C 111.4 . . ?
C9" C10" H10D 111.4 . . ?
C11" C10" H10D 111.4 . . ?
H10C C10" H10D 109.3 . . ?
C12" C11" C10" 100.1(14) . . ?
C12" C11" H11C 111.7 . . ?
C10" C11" H11C 111.7 . . ?
C12" C11" H11D 111.7 . . ?
C10" C11" H11D 111.7 . . ?
H11C C11" H11D 109.5 . . ?
O3" C12" C11" 109.0(18) . . ?
O3" C12" H12C 109.9 . . ?
C11" C12" H12C 109.9 . . ?
O3" C12" H12D 109.9 . . ?
C11" C12" H12D 109.9 . . ?
H12C C12" H12D 108.3 . . ?

loop_
_geom_bond_atom_site_label_1
_geom_bond_atom_site_label_2
_geom_bond_distance
_geom_bond_site_symmetry_2
_geom_bond_publ_flag
Dy1 O2 2.101(3) . ?
Dy1 O1 2.104(3) . ?
Dy1 O4 2.415(3) . ?
Dy1 O6 2.422(3) . ?
Dy1 O3 2.429(3) . ?
Dy1 O7 2.437(3) . ?
Dy1 O5 2.453(3) . ?
O1 C1' 1.425(6) . ?
O1 C1 1.433(6) . ?
C1 C8 1.518(10) . ?
C1 C2 1.569(6) . ?
C1 H1A 1.0000 . ?
C2 C3 1.3900 . ?
C2 C7 1.3900 . ?
C3 F1 1.331(5) . ?
C3 C4 1.3900 . ?
C4 F2 1.318(5) . ?
C4 C5 1.3900 . ?
C5 F3 1.334(5) . ?
C5 C6 1.3900 . ?
C6 F4 1.329(5) . ?
C6 C7 1.3900 . ?
C7 F5 1.315(5) . ?
C8 H8A 0.9800 . ?
C8 H8B 0.9800 . ?
C8 H8C 0.9800 . ?
C1' C8' 1.518(10) . ?
C1' C2' 1.563(6) . ?
C1' H1B 1.0000 . ?
C2' C3' 1.3900 . ?
C2' C7' 1.3900 . ?
C3' F1' 1.326(4) . ?
C3' C4' 1.3900 . ?
C4' F2' 1.329(4) . ?
C4' C5' 1.3900 . ?
C5' F3' 1.335(4) . ?
C5' C6' 1.3900 . ?
C6' F4' 1.332(4) . ?
C6' C7' 1.3900 . ?
C7' F5' 1.320(4) . ?
C8' H8D 0.9800 . ?
C8' H8E 0.9800 . ?
C8' H8F 0.9800 . ?
O2 C9' 1.409(7) . ?
O2 C9 1.434(5) . ?
C9 C16 1.522(9) . ?
C9 C10 1.577(6) . ?
C9 H9A 1.0000 . ?
C10 C11 1.3900 . ?
C10 C15 1.3900 . ?
C11 F6 1.303(4) . ?
C11 C12 1.3900 . ?
C12 F7 1.326(4) . ?
C12 C13 1.3900 . ?
C13 F8 1.330(4) . ?
C13 C14 1.3900 . ?
C14 F9 1.335(4) . ?
C14 C15 1.3900 . ?
C15 F10 1.320(4) . ?
C16 H16A 0.9800 . ?
C16 H16B 0.9800 . ?
C16 H16C 0.9800 . ?
C9' C16' 1.516(10) . ?
C9' C10' 1.559(7) . ?
C9' H9'A 1.0000 . ?
C10' C11' 1.3900 . ?
C10' C15' 1.3900 . ?
C11' F6' 1.325(5) . ?
C11' C12' 1.3900 . ?
C12' F7' 1.325(5) . ?
C12' C13' 1.3900 . ?
C13' F8' 1.323(5) . ?
C13' C14' 1.3900 . ?
C14' F9' 1.322(5) . ?
C14' C15' 1.3900 . ?
C15' F10' 1.320(5) . ?
C16' H16D 0.9800 . ?
C16' H16E 0.9800 . ?
C16' H16F 0.9800 . ?
O3 C17 1.446(4) . ?
O3 C20 1.451(4) . ?
C17 C18 1.485(4) . ?
C17 H17A 0.9900 . ?
C17 H17B 0.9900 . ?
C18 C19 1.489(4) . ?
C18 H18A 0.9900 . ?
C18 H18B 0.9900 . ?
C19 C20 1.494(4) . ?
C19 H19A 0.9900 . ?
C19 H19B 0.9900 . ?
C20 H20A 0.9900 . ?
C20 H20B 0.9900 . ?
O4 C24' 1.449(5) . ?
O4 C21 1.449(4) . ?
O4 C24 1.454(4) . ?
C21 C22 1.502(4) . ?
C21 H21A 0.9900 . ?
C21 H21B 0.9900 . ?
C22 C23 1.495(4) . ?
C22 H22A 0.9900 . ?
C22 H22B 0.9900 . ?
C23 C24' 1.478(5) . ?
C23 C24 1.505(5) . ?
C23 H23A 0.9900 . ?
C23 H23B 0.9900 . ?
C23 H23C 0.9900 . ?
C23 H23D 0.9900 . ?
C24 H24A 0.9900 . ?
C24 H24B 0.9900 . ?
C24' H24C 0.9900 . ?
C24' H24D 0.9900 . ?
O5 C28 1.447(4) . ?
O5 C25 1.450(4) . ?
C25 C26 1.473(5) . ?
C25 H25A 0.9900 . ?
C25 H25B 0.9900 . ?
C26 C27 1.474(5) . ?
C26 H26A 0.9900 . ?
C26 H26B 0.9900 . ?
C27 C28 1.480(4) . ?
C27 H27A 0.9900 . ?
C27 H27B 0.9900 . ?
C28 H28A 0.9900 . ?
C28 H28B 0.9900 . ?
O6 C29 1.453(4) . ?
O6 C32 1.455(4) . ?
C29 C30 1.496(4) . ?
C29 H29A 0.9900 . ?
C29 H29B 0.9900 . ?
C30 C31 1.501(5) . ?
C30 H30A 0.9900 . ?
C30 H30B 0.9900 . ?
C31 C32 1.492(4) . ?
C31 H31A 0.9900 . ?
C31 H31B 0.9900 . ?
C32 H32A 0.9900 . ?
C32 H32B 0.9900 . ?
O7 C33 1.449(4) . ?
O7 C36 1.453(4) . ?
C33 C34 1.473(5) . ?
C33 C34' 1.503(5) . ?
C33 H33A 0.9900 . ?
C33 H33B 0.9900 . ?
C33 H33C 0.9900 . ?
C33 H33D 0.9900 . ?
C34 C35 1.492(6) . ?
C34 H34A 0.9900 . ?
C34 H34B 0.9900 . ?
C35 C36 1.493(5) . ?
C35 H35A 0.9900 . ?
C35 H35B 0.9900 . ?
C34' C35' 1.490(5) . ?
C34' H34C 0.9900 . ?
C34' H34D 0.9900 . ?
C35' C36 1.490(5) . ?
C35' H35C 0.9900 . ?
C35' H35D 0.9900 . ?
C36 H36A 0.9900 . ?
C36 H36B 0.9900 . ?
C36 H36C 0.9900 . ?
C36 H36D 0.9900 . ?
B1 C49 1.632(7) . ?
B1 C43 1.640(7) . ?
B1 C55 1.641(6) . ?
B1 C37 1.649(6) . ?
C37 C42 1.386(6) . ?
C37 C38 1.401(6) . ?
C38 C39 1.387(6) . ?
C38 H38A 0.9500 . ?
C39 C40 1.377(7) . ?
C39 H39A 0.9500 . ?
C40 C41 1.379(7) . ?
C40 H40A 0.9500 . ?
C41 C42 1.395(6) . ?
C41 H41A 0.9500 . ?
C42 H42A 0.9500 . ?
C43 C44 1.394(6) . ?
C43 C48 1.404(6) . ?
C44 C45 1.389(7) . ?
C44 H44A 0.9500 . ?
C45 C46 1.375(8) . ?
C45 H45A 0.9500 . ?
C46 C47 1.378(8) . ?
C46 H46A 0.9500 . ?
C47 C48 1.394(8) . ?
C47 H47A 0.9500 . ?
C48 H48A 0.9500 . ?
C49 C50 1.398(6) . ?
C49 C54 1.398(6) . ?
C50 C51 1.383(7) . ?
C50 H50A 0.9500 . ?
C51 C52 1.381(8) . ?
C51 H51A 0.9500 . ?
C52 C53 1.393(8) . ?
C52 H52A 0.9500 . ?
C53 C54 1.383(7) . ?
C53 H53A 0.9500 . ?
C54 H54A 0.9500 . ?
C55 C60 1.389(7) . ?
C55 C56 1.401(7) . ?
C56 C57 1.399(7) . ?
C56 H56A 0.9500 . ?
C57 C58 1.367(10) . ?
C57 H57A 0.9500 . ?
C58 C59 1.361(10) . ?
C58 H58A 0.9500 . ?
C59 C60 1.408(7) . ?
C59 H59A 0.9500 . ?
C60 H60A 0.9500 . ?
O1S C4S 1.423(7) . ?
O1S C1S 1.427(7) . ?
C1S C2S 1.486(8) . ?
C1S H1SA 0.9900 . ?
C1S H1SB 0.9900 . ?
C2S C3S 1.506(8) . ?
C2S H2SA 0.9900 . ?
C2S H2SB 0.9900 . ?
C3S C4S 1.478(9) . ?
C3S H3SA 0.9900 . ?
C3S H3SB 0.9900 . ?
C4S H4SA 0.9900 . ?
C4S H4SB 0.9900 . ?
O2S C8S 1.401(15) . ?
O2S C5S 1.417(19) . ?
C5S C6S 1.485(18) . ?
C5S H5SA 0.9900 . ?
C5S H5SB 0.9900 . ?
C6S C7S 1.531(18) . ?
C6S H6SA 0.9900 . ?
C6S H6SB 0.9900 . ?
C7S C8S 1.472(19) . ?
C7S H7SA 0.9900 . ?
C7S H7SB 0.9900 . ?
C8S H8SA 0.9900 . ?
C8S H8SB 0.9900 . ?
O2" C8" 1.413(18) . ?
O2" C5" 1.446(18) . ?
C5" C6" 1.492(19) . ?
C5" H5SC 0.9900 . ?
C5" H5SD 0.9900 . ?
C6" C7" 1.538(18) . ?
C6" H6SC 0.9900 . ?
C6" H6SD 0.9900 . ?
C7" C8" 1.470(18) . ?
C7" H7SC 0.9900 . ?
C7" H7SD 0.9900 . ?
C8" H8SC 0.9900 . ?
C8" H8SD 0.9900 . ?
O3S C12S 1.408(18) . ?
O3S C9S 1.419(19) . ?
C9S C10S 1.493(19) . ?
C9S H9SA 0.9900 . ?
C9S H9SB 0.9900 . ?
C10S C11S 1.520(19) . ?
C10S H10A 0.9900 . ?
C10S H10B 0.9900 . ?
C11S C12S 1.457(19) . ?
C11S H11A 0.9900 . ?
C11S H11B 0.9900 . ?
C12S H12A 0.9900 . ?
C12S H12B 0.9900 . ?
O3" C12" 1.398(18) . ?
O3" C9" 1.415(19) . ?
C9" C10" 1.498(19) . ?
C9" H9SC 0.9900 . ?
C9" H9SD 0.9900 . ?
C10" C11" 1.548(19) . ?
C10" H10C 0.9900 . ?
C10" H10D 0.9900 . ?
C11" C12" 1.487(19) . ?
C11" H11C 0.9900 . ?
C11" H11D 0.9900 . ?
C12" H12C 0.9900 . ?
C12" H12D 0.9900 . ?
